data_2230515
loop_
_publ_author_name
'Lamhamdi, Abdellatif'
'Essehli, Rachid'
'El Bali, Brahim'
'Du\<sek, Michal'
'Fejfarov\'a, Karla'

_publ_section_title
;
 The triclinic form of dipotassium cobalt(II)
 bis(dihydrogendiphosphate) dihydrate
;
_journal_coeditor_code WM2482
_journal_issue 6
_journal_name_full 'Acta Crystallographica Section E'
_journal_page_first i37
_journal_page_last i38
_journal_paper_doi 10.1107/S1600536811016345
_journal_volume 67
_journal_year 2011
_chemical_formula_iupac 'K2 Co (H2 P2 O7)2, 2H2 O'
_chemical_formula_structural 'K2 Co (H2P2O7)2 2H2O'
_chemical_formula_sum 'Co H8 K2 O16 P4'
_chemical_formula_weight 525.1
_chemical_name_common 'Dipotassium cobalt(II) bis(dihydrogen-diphosphate) dihydrate'
_chemical_name_systematic
;
dipotassium cobalt(II) bis(dihydrogendiphosphate) dihydrate
;
_space_group_IT_number 2
_symmetry_cell_setting triclinic
_symmetry_space_group_name_Hall '-P 1'
_symmetry_space_group_name_H-M 'P -1'
_cell_angle_alpha 80.740(14)
_cell_angle_beta 72.397(17)
_cell_angle_gamma 83.484(14)
_cell_formula_units_Z 1
_cell_length_a 6.8737(14)
_cell_length_b 7.3565(11)
_cell_length_c 7.6141(14)
_cell_measurement_reflns_used 4546
_cell_measurement_temperature 292
_cell_measurement_theta_max 26.55
_cell_measurement_theta_min 3.12
_cell_volume 361.35(12)
_computing_cell_refinement 'Crysalis RED (Oxford Diffraction, 2004)'
_computing_data_collection 'Crysalis CCD (Oxford Diffraction, 2004)'
_computing_data_reduction 'Crysalis RED (Oxford Diffraction, 2004)'
_computing_molecular_graphics 'DIAMOND (Brandenburg, 1999)'
_computing_publication_material 'JANA2006 (Pet\<r\'i\<cek <i>et al.</i>, 2006)'
_computing_structure_refinement 'JANA2006 (Pet\<r\'i\<cek <i>et al.</i>, 2006)'
_computing_structure_solution 'SIR2002 (Burla <i>et al.</i>, 2003)'
_diffrn_ambient_temperature 292
_diffrn_detector_area_resol_mean 8.3438
_diffrn_measured_fraction_theta_full 0.99
_diffrn_measurement_device_type 'Oxford Diffraction Xcalibur diffractometer with a Sapphire 2 CCD detector'
_diffrn_measurement_method 'Rotation method data acquisition using \w'
_diffrn_radiation_monochromator graphite
_diffrn_radiation_source 'Mo X-ray tube'
_diffrn_radiation_type 'Mo K\a'
_diffrn_radiation_wavelength 0.71069
_diffrn_reflns_av_R_equivalents 0.0541
_diffrn_reflns_av_sigmaI/netI 0.0425
_diffrn_reflns_limit_h_max 8
_diffrn_reflns_limit_h_min -8
_diffrn_reflns_limit_k_max 9
_diffrn_reflns_limit_k_min -9
_diffrn_reflns_limit_l_max 9
_diffrn_reflns_limit_l_min -9
_diffrn_reflns_number 4546
_diffrn_reflns_reduction_process
; Integration of the CCD images was done by program Crysalis RED
(Oxford Diffraction, 2004). The same program was used for indexing of the
crystal shape, its refinement and absorption correction.
;
_diffrn_reflns_theta_full 26.55
_diffrn_reflns_theta_max 26.55
_diffrn_reflns_theta_min 3.12
_exptl_absorpt_coefficient_mu 2.29
_exptl_absorpt_correction_T_max 0.83810
_exptl_absorpt_correction_T_min 0.64815
_exptl_absorpt_correction_type analytical
_exptl_absorpt_process_details
;
based on the crystal shape (CrysAlis RED; Oxford Diffraction, 2004)
;
_exptl_crystal_colour pink
_exptl_crystal_density_diffrn 2.4122
_exptl_crystal_density_method 'not measured'
_exptl_crystal_description prism
_exptl_crystal_F_000 261
_exptl_crystal_size_max 0.158
_exptl_crystal_size_mid 0.106
_exptl_crystal_size_min 0.031
_refine_diff_density_max 0.47
_refine_diff_density_min -0.45
_refine_ls_extinction_method none
_refine_ls_goodness_of_fit_ref 1.17
_refine_ls_hydrogen_treatment refxyz
_refine_ls_number_constraints 4
_refine_ls_number_parameters 118
_refine_ls_number_reflns 1489
_refine_ls_number_restraints 0
_refine_ls_R_factor_all 0.0547
_refine_ls_R_factor_gt 0.0382
_refine_ls_shift/su_max 0.0441
_refine_ls_shift/su_mean 0.0034
_refine_ls_structure_factor_coef Fsqd
_refine_ls_weighting_details 'w = 1/[\s^2^(I)+0.0016I^2^]'
_refine_ls_weighting_scheme sigma
_refine_ls_wR_factor_gt 0.0846
_refine_ls_wR_factor_ref 0.0898
_reflns_number_gt 1013
_reflns_number_total 1489
_reflns_threshold_expression I>3\s(I)
_cod_data_source_file wm2482.cif
_cod_data_source_block I
_cod_original_formula_sum 'Co1 H8 K2 O16 P4'
_cod_database_code 2230515
_cod_database_fobs_code 2230515

loop_
_symmetry_equiv_pos_site_id
_symmetry_equiv_pos_as_xyz
1 x,y,z
2 -x,-y,-z

loop_
_atom_site_type_symbol
_atom_site_label
_atom_site_fract_x
_atom_site_fract_y
_atom_site_fract_z
_atom_site_U_iso_or_equiv
_atom_site_adp_type
_atom_site_calc_flag
_atom_site_refinement_flags
_atom_site_occupancy
_atom_site_symmetry_multiplicity
_atom_site_disorder_assembly
_atom_site_disorder_group
K K1 0.89288(17) 0.26574(14) 0.70307(15) 0.0365(4) Uani d . 1 2 . .
Co Co1 0.5 0.5 0.5 0.0172(3) Uani d . 1 1 . .
P P1 0.32488(16) 0.27153(14) 0.24623(14) 0.0181(4) Uani d . 1 2 . .
P P2 0.75153(16) 0.18965(14) 0.24070(14) 0.0177(4) Uani d . 1 2 . .
O O1 0.5649(4) 0.2309(4) 0.1518(4) 0.0242(11) Uani d . 1 2 . .
O O2 0.2951(4) 0.3930(4) 0.3932(4) 0.0213(10) Uani d . 1 2 . .
O O3 0.2401(4) 0.3486(4) 0.0882(4) 0.0241(10) Uani d . 1 2 . .
O O4 0.2372(5) 0.0812(4) 0.3353(4) 0.0263(11) Uani d . 1 2 . .
H H1 0.252(7) 0.045(6) 0.437(6) 0.0316 Uiso d . 1 2 . .
O O5 0.7435(4) 0.3267(4) 0.3681(4) 0.0231(10) Uani d . 1 2 . .
O O6 0.9309(4) 0.2143(4) 0.0601(4) 0.0258(11) Uani d . 1 2 . .
H H2 1.011(7) 0.252(7) 0.083(7) 0.0309 Uiso d . 1 2 . .
O O7 0.7467(5) -0.0072(4) 0.3310(4) 0.0283(11) Uani d . 1 2 . .
O O8 0.5496(5) 0.7064(4) 0.2702(4) 0.0274(12) Uani d . 1 2 . .
H H3 0.602(8) 0.692(7) 0.176(7) 0.0329 Uiso d . 1 2 . .
H H4 0.606(7) 0.790(7) 0.280(7) 0.0329 Uiso d . 1 2 . .

loop_
_atom_site_aniso_label
_atom_site_aniso_U_11
_atom_site_aniso_U_22
_atom_site_aniso_U_33
_atom_site_aniso_U_12
_atom_site_aniso_U_13
_atom_site_aniso_U_23
_atom_site_aniso_type_symbol
K1 0.0433(6) 0.0353(6) 0.0362(6) 0.0096(5) -0.0215(5) -0.0093(5) K
Co1 0.0201(4) 0.0177(4) 0.0175(4) 0.0005(3) -0.0093(3) -0.0069(3) Co
P1 0.0183(5) 0.0215(6) 0.0184(5) -0.0008(4) -0.0095(4) -0.0062(4) P
P2 0.0193(5) 0.0204(6) 0.0166(5) 0.0009(4) -0.0084(4) -0.0068(4) P
O1 0.0183(15) 0.0363(18) 0.0229(15) 0.0048(12) -0.0110(12) -0.0128(13) O
O2 0.0212(15) 0.0236(15) 0.0238(15) -0.0009(12) -0.0095(12) -0.0110(12) O
O3 0.0222(16) 0.0337(17) 0.0198(15) -0.0011(13) -0.0130(13) -0.0008(13) O
O4 0.0359(18) 0.0235(16) 0.0238(17) -0.0081(13) -0.0143(15) -0.0005(13) O
O5 0.0225(16) 0.0294(16) 0.0225(15) 0.0037(13) -0.0099(13) -0.0156(13) O
O6 0.0215(17) 0.0403(19) 0.0180(15) -0.0081(14) -0.0039(13) -0.0105(14) O
O7 0.0388(18) 0.0224(16) 0.0269(17) -0.0040(14) -0.0137(14) -0.0024(13) O
O8 0.039(2) 0.0253(18) 0.0188(16) -0.0079(15) -0.0065(15) -0.0063(14) O

loop_
_atom_type_symbol
_atom_type_scat_Cromer_Mann_a1
_atom_type_scat_Cromer_Mann_a2
_atom_type_scat_Cromer_Mann_a3
_atom_type_scat_Cromer_Mann_a4
_atom_type_scat_Cromer_Mann_b1
_atom_type_scat_Cromer_Mann_b2
_atom_type_scat_Cromer_Mann_b3
_atom_type_scat_Cromer_Mann_b4
_atom_type_scat_Cromer_Mann_c
_atom_type_scat_dispersion_real
_atom_type_scat_dispersion_imag
_atom_type_scat_source
H 0.493002 0.322912 0.140191 0.04081 10.5109 26.1257 3.14236 57.799702 0.003038 0.000 0.000 'International Tables Vol C Tables  4.2.6.8 and 6.1.1.4'
K 8.2186 7.4398 1.0519 0.8659 12.7949 0.7748 213.186996 41.684101 1.4228 0.201 0.249 'International Tables Vol C Tables  4.2.6.8 and 6.1.1.4'
Co 12.2841 7.3409 4.0034 2.3488 4.2791 0.2784 13.5359 71.169197 1.0118 0.349 0.972 'International Tables Vol C Tables  4.2.6.8 and 6.1.1.4'
O 3.0485 2.2868 1.5463 0.867 13.2771 5.7011 0.3239 32.908901 0.2508 0.011 0.006 'International Tables Vol C Tables  4.2.6.8 and 6.1.1.4'
P 6.4345 4.1791 1.78 1.4908 1.9067 27.157 0.526 68.164497 1.1149 0.102 0.094 'International Tables Vol C Tables  4.2.6.8 and 6.1.1.4'

loop_
_geom_angle_atom_site_label_1
_geom_angle_atom_site_label_2
_geom_angle_atom_site_label_3
_geom_angle_site_symmetry_1
_geom_angle_site_symmetry_2
_geom_angle_site_symmetry_3
_geom_angle
_geom_angle_publ_flag
O2 K1 O4 2_666 . 2_656 123.43(10) no
O2 K1 O5 2_666 . . 60.33(9) no
O2 K1 O6 2_666 . 1_556 113.92(10) no
O2 K1 O7 2_666 . 2_756 151.28(8) no
O2 K1 O8 2_666 . 2_666 60.69(9) no
O4 K1 O5 2_656 . . 72.55(9) no
O4 K1 O6 2_656 . 1_556 104.16(10) no
O4 K1 O7 2_656 . 2_756 74.58(9) no
O4 K1 O8 2_656 . 2_666 68.68(9) no
O5 K1 O6 . . 1_556 166.01(9) no
O5 K1 O7 . . 2_756 113.42(9) no
O5 K1 O8 . . 2_666 57.71(8) no
O6 K1 O7 1_556 . 2_756 77.87(9) no
O6 K1 O8 1_556 . 2_666 108.32(9) no
O7 K1 O8 2_756 . 2_666 143.17(10) no
O2 Co1 O2 . . 2_666 180 no
O2 Co1 O5 . . . 92.27(11) no
O2 Co1 O5 . . 2_666 87.73(11) no
O2 Co1 O8 . . . 87.94(13) no
O2 Co1 O8 . . 2_666 92.06(13) no
O2 Co1 O2 2_666 . . 180 no
O2 Co1 O5 2_666 . . 87.73(11) no
O2 Co1 O5 2_666 . 2_666 92.27(11) no
O2 Co1 O8 2_666 . . 92.06(13) no
O2 Co1 O8 2_666 . 2_666 87.94(13) no
O5 Co1 O5 . . 2_666 180 no
O5 Co1 O8 . . . 93.19(11) no
O5 Co1 O8 . . 2_666 86.81(11) no
O5 Co1 O5 2_666 . . 180 no
O5 Co1 O8 2_666 . . 86.81(11) no
O5 Co1 O8 2_666 . 2_666 93.19(11) no
O8 Co1 O8 2_666 . . 180 no
O1 P1 O2 . . . 109.27(18) no
O1 P1 O3 . . . 105.02(15) no
O1 P1 O4 . . . 106.45(15) no
O2 P1 O3 . . . 116.17(17) no
O2 P1 O4 . . . 110.05(16) no
O3 P1 O4 . . . 109.36(19) no
O1 P2 O5 . . . 110.97(16) no
O1 P2 O6 . . . 98.96(17) no
O1 P2 O7 . . . 107.47(18) no
O5 P2 O6 . . . 112.65(18) no
O5 P2 O7 . . . 114.33(17) no
O6 P2 O7 . . . 111.27(17) no
P1 O1 P2 . . . 130.90(19) yes
K1 O2 Co1 2_666 . . 95.37(10) no
K1 O2 P1 2_666 . . 110.42(15) no
Co1 O2 P1 . . . 132.80(16) no
K1 O4 P1 2_656 . . 150.05(19) no
P1 O4 H1 . . . 114(4) no
K1 O5 Co1 . . . 90.21(10) no
K1 O5 P2 . . . 127.17(15) no
Co1 O5 P2 . . . 130.12(19) no
K1 O6 P2 1_554 . . 125.12(18) no
P2 O6 H2 . . . 107(4) no
H3 O8 H4 . . . 101(5) no

loop_
_geom_bond_atom_site_label_1
_geom_bond_atom_site_label_2
_geom_bond_site_symmetry_1
_geom_bond_site_symmetry_2
_geom_bond_distance
_geom_bond_publ_flag
K1 O2 . 2_666 2.785(3) yes
K1 O4 . 2_656 2.884(3) yes
K1 O5 . . 2.979(3) yes
K1 O6 . 1_556 2.771(4) yes
K1 O7 . 2_756 2.919(3) yes
K1 O8 . 2_666 2.972(4) yes
Co1 O2 . . 2.101(3) yes
Co1 O2 . 2_666 2.101(3) ?
Co1 O5 . . 2.085(3) yes
Co1 O5 . 2_666 2.085(3) ?
Co1 O8 . . 2.094(3) yes
Co1 O8 . 2_666 2.094(3) ?
P1 O1 . . 1.602(3) y
P1 O2 . . 1.495(3) y
P1 O3 . . 1.496(3) y
P1 O4 . . 1.556(3) y
P2 O1 . . 1.602(3) y
P2 O5 . . 1.493(3) y
P2 O6 . . 1.546(3) y
P2 O7 . . 1.499(3) y
O4 H1 . . 0.81(5) no
O6 H2 . . 0.72(6) no

loop_
_geom_hbond_atom_site_label_D
_geom_hbond_atom_site_label_H
_geom_hbond_atom_site_label_A
_geom_hbond_site_symmetry_A
_geom_hbond_distance_DH
_geom_hbond_distance_HA
_geom_hbond_distance_DA
_geom_hbond_angle_DHA
O4 H1 O7 2_656 0.81(5) 1.75(5) 2.545(5) 169(5)
O6 H2 O3 1_655 0.72(6) 1.82(6) 2.522(5) 168(5)
O8 H3 O3 2_665 0.71(5) 2.03(5) 2.745(4) 178(6)
O8 H4 O7 1_565 0.79(5) 2.01(6) 2.798(5) 175(5)
